data_6000517
loop_
_publ_author_name
'Loiseau, T.'
'Paulet, C.'
'Simon, N.'
'Munch, V.'
'Taulelle, F.'
'Ferey, G.'

_publ_section_title
;
 Hydrothermal synthesis and structural characterization of (NH4)GaPO4F, 
 KTP-type and (NH4)(2)Ga-2(PO4) (HPO4)F-3, pseudo-KTP-type
;
_journal_issue 5
_journal_name_full 'Chemistry of Materials'
_journal_page_first 1393
_journal_page_last 1399
_journal_paper_doi 10.1021/cm991177z
_journal_volume 12
_journal_year 2000
_chemical_formula_sum 'F3 Ga2 H9 N2 O8 P2'
_chemical_formula_weight 418.40
_space_group_IT_number 33
_space_group_name_H-M_alt 'P n a 21'
_symmetry_cell_setting orthorhombic
_symmetry_space_group_name_Hall 'P 2c -2n'
_cell_angle_alpha 90.000
_cell_angle_beta 90.000
_cell_angle_gamma 90.000
_cell_formula_units_Z 4
_cell_length_a 12.4967
_cell_length_b 7.7015
_cell_length_c 9.8463
_cell_measurement_temperature 303(2)
_cell_measurement_wavelength 0.71073
_cell_volume 947.64
_cod_database_code 6000517

loop_
_atom_site_label
_atom_site_type_symbol
_atom_site_fract_x
_atom_site_fract_y
_atom_site_fract_z
_atom_site_U_iso_or_equiv
Ga(1) Ga 0.8849(1) 0.9792(1) 0.1683(1) 0.007(1)
Ga(2) Ga 0.7425(1) 1.2790(1) 0.3853(1) 0.006(1)
P(1) P 0.6898(1) 1.0849(1) 0.6654(1) 0.009(1)
P(2) P 0.9884(1) 1.1750(2) 0.4148(1) 0.006(1)
F(1) F 0.7611(2) 1.0975(4) 0.2499(3) 0.011(1)
F(2) F 0.7180(3) 1.4600(4) 0.5168(3) 0.013(1)
F(3) F 0.9206(3) 1.1970(4) 0.0897(3) 0.017(1)
O(1) O 0.7400(3) 1.1001(5) 0.5245(4) 0.013(1)
O(2) O 0.7590(3) 0.9607(5) 0.7477(4) 0.012(1)
O(3) O 0.9624(3) 1.0075(5) 0.3347(4) 0.012(1)
O(4) O 0.5726(3) 1.0111(4) 0.6528(5) 0.018(1)
O(5) O 1.0042(3) 1.1279(5) 0.5666(4) 0.011(1)
O(6) O 0.6767(3) 1.2616(5) 0.7371(4) 0.011(1)
O(7) O 0.8954(3) 1.3058(5) 0.4034(4) 0.010(1)
O(8) O 0.5897(3) 1.2400(5) 0.3551(4) 0.011(1)
N(1) N 0.8623(4) 1.7585(7) 0.5313(5) 0.022(1)
N(2) N 0.4024(4) 1.1681(8) 0.8052(7) 0.030(1)
